data_7251385
loop_
_publ_author_name
'Cetin, M. Mustafa'
'Mazumdar, Arindam'
'Cordes, David B.'
'Fidan, Vahap Gazi'
'Yang, Zhen'
'Mayer, Michael F.'

_publ_section_title
;
 Rotaxane synthesis via a dynamic [2]catenane-ring-opening, axle-cleaving
 double cross metathesis
;
_journal_issue 55
_journal_name_full 'RSC Advances'
_journal_page_first 47117
_journal_page_last 47127
_journal_paper_doi 10.1039/D5RA07142A
_journal_volume 15
_journal_year 2025
_chemical_formula_moiety 'C62 H58 Cu N4 O8, F6 P'
_chemical_formula_sum 'C62 H58 Cu F6 N4 O8 P'
_chemical_formula_weight 1195.63
_space_group_crystal_system monoclinic
_space_group_IT_number 14
_space_group_name_Hall '-P 2ybc'
_space_group_name_H-M_alt 'P 1 21/c 1'
_atom_sites_solution_hydrogens geom
_atom_sites_solution_primary dual
_audit_creation_date 2025-10-28
_audit_creation_method
;
Olex2 1.5
(compiled 2025.07.13 svn.rb7424aed for OlexSys, GUI svn.r7314)
;
_audit_update_record
;
2025-10-28 deposited with the CCDC.	2025-11-13 downloaded from the CCDC.
;
_cell_angle_alpha 90
_cell_angle_beta 96.345(5)
_cell_angle_gamma 90
_cell_formula_units_Z 4
_cell_length_a 16.7265(8)
_cell_length_b 7.8498(4)
_cell_length_c 43.035(2)
_cell_measurement_reflns_used 15018
_cell_measurement_temperature 173
_cell_measurement_theta_max 27.9520
_cell_measurement_theta_min 2.3520
_cell_volume 5615.9(5)
_computing_cell_refinement 'CrysAlisPro 1.171.43.126a (Rigaku OD, 2024)'
_computing_data_collection 'CrystalClear-SM Expert 2.1 b45 (Rigaku OD, 2015)'
_computing_data_reduction 'CrysAlisPro 1.171.43.126a (Rigaku OD, 2024)'
_computing_molecular_graphics 'Olex2 1.5 (Dolomanov et al., 2009)'
_computing_publication_material 'Olex2 1.5 (Dolomanov et al., 2009)'
_computing_structure_refinement 'SHELXL 2025/1 (Sheldrick, 2015)'
_computing_structure_solution 'SHELXT 2018/2 (Sheldrick, 2018)'
_diffrn_ambient_temperature 173
_diffrn_detector CCD
_diffrn_measured_fraction_theta_full 0.999
_diffrn_measured_fraction_theta_max 0.999
_diffrn_measurement_details
;
List of Runs (angles in degrees, time in seconds):

  # Type    Start    End  Width  t~exp~   \w     \q     \k     \f   Frames
#--------------------------------------------------------------------------
  1  \w   -120.00  60.00   1.00  200.00    --  -29.00  54.00   0.00  180
  2  \w   -120.00  60.00   1.00  200.00    --  -29.00  54.00 120.00  180
  3  \w   -120.00  60.00   1.00  200.00    --  -29.00  54.00 240.00  180
;
_diffrn_measurement_device 'Fixed \c 2 circle'
_diffrn_measurement_device_type 'Rigaku SCXMini'
_diffrn_measurement_method '\w scans'
_diffrn_measurement_specimen_support Loop
_diffrn_orient_matrix_type 'CrysAlisPro convention (1999,Acta A55,543-557)'
_diffrn_orient_matrix_UB_11 0.0270413000
_diffrn_orient_matrix_UB_12 -0.0068313000
_diffrn_orient_matrix_UB_13 -0.0115289000
_diffrn_orient_matrix_UB_21 -0.0328409000
_diffrn_orient_matrix_UB_22 0.0035646000
_diffrn_orient_matrix_UB_23 -0.0119120000
_diffrn_orient_matrix_UB_31 0.0033532000
_diffrn_orient_matrix_UB_32 0.0900338000
_diffrn_orient_matrix_UB_33 -0.0004285000
_diffrn_radiation_monochromator 'SHINE graphite Monochromator'
_diffrn_radiation_probe x-ray
_diffrn_radiation_type 'Mo K\a'
_diffrn_radiation_wavelength 0.71073
_diffrn_reflns_av_R_equivalents 0.0900
_diffrn_reflns_av_unetI/netI 0.0644
_diffrn_reflns_Laue_measured_fraction_full 0.999
_diffrn_reflns_Laue_measured_fraction_max 0.999
_diffrn_reflns_limit_h_max 17
_diffrn_reflns_limit_h_min -17
_diffrn_reflns_limit_k_max 8
_diffrn_reflns_limit_k_min -8
_diffrn_reflns_limit_l_max 45
_diffrn_reflns_limit_l_min -45
_diffrn_reflns_number 33616
_diffrn_reflns_point_group_measured_fraction_full 0.999
_diffrn_reflns_point_group_measured_fraction_max 0.999
_diffrn_reflns_theta_full 21.963
_diffrn_reflns_theta_max 21.963
_diffrn_reflns_theta_min 1.905
_diffrn_source 'Sealed Tube'
_diffrn_source_type 'Sealed tube'
_exptl_absorpt_coefficient_mu 0.498
_exptl_absorpt_correction_T_max 1.00000
_exptl_absorpt_correction_T_min 0.88529
_exptl_absorpt_correction_type multi-scan
_exptl_absorpt_process_details
;
CrysAlisPro 1.171.43.126a (Rigaku Oxford Diffraction, 2024)
Empirical absorption correction using spherical harmonics,
implemented in SCALE3 ABSPACK scaling algorithm.
;
_exptl_crystal_colour red
_exptl_crystal_colour_primary red
_exptl_crystal_density_diffrn 1.414
_exptl_crystal_description plate
_exptl_crystal_F_000 2480
_exptl_crystal_recrystallization_method 'Re-crystallisation from solvent: Methanol'
_exptl_crystal_size_max 0.42
_exptl_crystal_size_mid 0.12
_exptl_crystal_size_min 0.02
_refine_diff_density_max 0.753
_refine_diff_density_min -1.188
_refine_diff_density_rms 0.121
_refine_ls_extinction_method none
_refine_ls_goodness_of_fit_ref 1.259
_refine_ls_hydrogen_treatment constr
_refine_ls_matrix_type full
_refine_ls_number_parameters 834
_refine_ls_number_reflns 6867
_refine_ls_number_restraints 420
_refine_ls_restrained_S_all 5.864
_refine_ls_R_factor_all 0.1679
_refine_ls_R_factor_gt 0.1472
_refine_ls_shift/su_max 0.000
_refine_ls_shift/su_mean 0.000
_refine_ls_structure_factor_coef Fsqd
_refine_ls_weighting_details 'w=1/[\s^2^(Fo^2^)+139.0982P] where P=(Fo^2^+2Fc^2^)/3'
_refine_ls_weighting_scheme calc
_refine_ls_wR_factor_gt 0.3117
_refine_ls_wR_factor_ref 0.3205
_reflns_Friedel_coverage 0.000
_reflns_number_gt 5478
_reflns_number_total 6867
_reflns_threshold_expression 'I > 2\s(I)'
_cod_data_source_file d5ra07142a2.cif
_cod_data_source_block 7-p2
_cod_depositor_comments
;
The following automatic conversions were performed:

data item '_diffrn_radiation_probe' value 'X-ray' was changed to
'x-ray' in accordance with the
/home/data/users/saulius/crontab/automatic-downloads/rss-feeds/RSC/lib/dictionaries/cif_core.dic
dictionary named 'cif_core.dic' version 2.4.2 last updated on
2011-04-26.

Automatic conversion script
Id: cif_fix_values 8170 2020-07-09 18:12:32Z antanas 
;
_cod_original_cell_volume 5615.8(5)
_cod_original_sg_symbol_H-M P21/c
_cod_database_code 7251385
_shelx_shelxl_version_number 2025/1
_shelx_space_group_comment
;
The symmetry employed for this shelxl refinement is uniquely defined
by the following loop, which should always be used as a source of
symmetry information in preference to the above space-group names.
They are only intended as comments.
;
_olex2_refinement_description
;
1. Fixed Uiso
 At 1.2 times of:
  All C(H) groups, All C(H,H) groups, All C(H,H,H,H) groups
 At 1.5 times of:
  All C(H,H,H) groups
2. Restrained distances
 O2-C28 = O2A-C28 = O2A-C29A = O2-C29
 1.45 with sigma of 0.01
 C29A-C30 = C29-C30
 1.55 with sigma of 0.01
 O7-C52 = O7A-C52A
 1.37 with sigma of 0.02
 O7-C55 = O7A-C55A
 1.43 with sigma of 0.02
 P1-F6A = P1-F5 = P1-F5A = P1-F4 = P1-F4A = P1-F3 = P1-F3A = P1-F6
 1.55 with sigma of 0.02
 C54A-C49 = C54-C49 = C54-C53 = C54A-C53A = C52-C51 = C52A-C51A = C51-C50 =
 C51A-C50A = C53-C52 = C53A-C52A = C50-C49 = C50A-C49
 1.39 with sigma of 0.001
 C49-C51 = C50-C52 = C51-C53 = C52-C54 = C53-C49 = C54-C51 = C49-C51A = C50A-
 C52A = C51A-C53A = C52A-C54A = C53A-C49 = C54A-C51A
 2.42 with sigma of 0.001
3. Restrained planarity
 C49, C54, C53, C52, O7, C51, C50
 with sigma of 0.01
 C49, C54A, C53A, C52A, O7A, C51A, C50A
 with sigma of 0.01
4. Uiso/Uaniso restraints and constraints
O2 \\sim O2A \\sim C29 \\sim C29A: within 2A with sigma of 0.04 and sigma for
terminal atoms of 0.08 within 2A
F3 \\sim F4 \\sim F5 \\sim F6 \\sim F3A \\sim F4A \\sim F5A \\sim F6A: within
2A with sigma of 0.04 and sigma for terminal atoms of 0.08 within 2A
O7 \\sim O7A \\sim C50 \\sim C51 \\sim C52 \\sim C53 \\sim C54 \\sim C55 \\sim
C50A \\sim C51A \\sim C52A \\sim C53A \\sim C54A \\sim C55A: within 2A with
sigma of 0.04 and sigma for terminal atoms of 0.08 within 2A
Uanis(C12) \\sim Ueq, Uanis(C14) \\sim Ueq, Uanis(C15) \\sim Ueq, Uanis(C17)
\\sim Ueq, Uanis(C25) \\sim Ueq, Uanis(C56) \\sim Ueq, Uanis(C61) \\sim Ueq:
with sigma of 0.01 and sigma for terminal atoms of 0.02
5. Rigid body (RIGU) restrains
 P1, F1, F2, F3, F4, F5, F6
 with sigma for 1-2 distances of 0.004 and sigma for 1-3 distances of 0.004
6. Others
 Sof(O2A)=Sof(H28C)=Sof(H28D)=Sof(C29A)=Sof(H29C)=Sof(H29D)=Sof(H30C)=
 Sof(H30D)=1-FVAR(1)
 Sof(O2)=Sof(H28A)=Sof(H28B)=Sof(C29)=Sof(H29A)=Sof(H29B)=Sof(H30A)=Sof(H30B)=
 FVAR(1)
 Sof(F3A)=Sof(F4A)=Sof(F5A)=Sof(F6A)=1-FVAR(2)
 Sof(F3)=Sof(F4)=Sof(F5)=Sof(F6)=FVAR(2)
 Sof(O7A)=Sof(C50A)=Sof(H50A)=Sof(C51A)=Sof(H51A)=Sof(C52A)=Sof(C53A)=
 Sof(H53A)=Sof(C54A)=Sof(H54A)=Sof(C55A)=Sof(H55D)=Sof(H55E)=Sof(H55F)=1-FVAR(3)
 Sof(O7)=Sof(C55)=Sof(H55A)=Sof(H55B)=Sof(H55C)=Sof(C52)=Sof(C53)=Sof(H53)=
 Sof(C54)=Sof(H54)=Sof(C50)=Sof(H50)=Sof(C51)=Sof(H51)=FVAR(3)
7.a Secondary CH2 refined with riding coordinates:
 C27(H27A,H27B), C28(H28A,H28B), C28(H28C,H28D), C29(H29A,H29B), C29A(H29C,
 H29D), C30(H30A,H30B), C30(H30C,H30D), C31(H31A,H31B), C32(H32A,H32B),
 C33(H33A,H33B), C34(H34A,H34B), C35(H35A,H35B), C36(H36A,H36B)
7.b Aromatic/amide H refined with riding coordinates:
 C2(H2), C3(H3), C5(H5), C6(H6), C8(H8), C9(H9), C14(H14), C17(H17), C18(H18),
 C21(H21), C24(H24), C25(H25), C38(H38), C39(H39), C41(H41), C42(H42), C44(H44),
  C45(H45), C50A(H50A), C51A(H51A), C53A(H53A), C54A(H54A), C57(H57), C58(H58),
 C60(H60), C61(H61), C53(H53), C54(H54), C50(H50), C51(H51)
7.c Idealised Me refined as rotating group:
 C19(H19A,H19B,H19C), C26(H26A,H26B,H26C), C55(H55A,H55B,H55C), C55A(H55D,H55E,
 H55F), C62(H62A,H62B,H62C)
;

loop_
_space_group_symop_operation_xyz
'x, y, z'
'-x, y+1/2, -z+1/2'
'-x, -y, -z'
'x, -y-1/2, z-1/2'

loop_
_atom_site_label
_atom_site_type_symbol
_atom_site_fract_x
_atom_site_fract_y
_atom_site_fract_z
_atom_site_U_iso_or_equiv
_atom_site_adp_type
_atom_site_occupancy
_atom_site_site_symmetry_order
_atom_site_calc_flag
_atom_site_refinement_flags_posn
_atom_site_refinement_flags_adp
_atom_site_refinement_flags_occupancy
_atom_site_disorder_assembly
_atom_site_disorder_group
Cu1 Cu 0.75353(10) 0.5671(3) 0.40009(4) 0.0353(5) Uani 1 1 d . . . . .
P1 P 0.2516(3) 0.6853(8) 0.38980(12) 0.0667(15) Uani 1 1 d D . . . .
F1 F 0.1743(6) 0.6993(17) 0.4077(2) 0.087(4) Uani 1 1 d . . . . .
F2 F 0.3278(7) 0.671(2) 0.3715(3) 0.122(5) Uani 1 1 d . . . . .
F3 F 0.3002(10) 0.767(4) 0.4194(4) 0.142(8) Uani 0.78(2) 1 d D U P A 1
F4 F 0.2618(14) 0.498(2) 0.4043(6) 0.140(8) Uani 0.78(2) 1 d D U P A 1
F5 F 0.2004(10) 0.607(3) 0.3604(4) 0.114(7) Uani 0.78(2) 1 d D U P A 1
F6 F 0.2333(14) 0.865(2) 0.3749(4) 0.105(6) Uani 0.78(2) 1 d D U P A 1
F3A F 0.292(5) 0.857(7) 0.402(2) 0.14(2) Uiso 0.22(2) 1 d D U P A 2
F4A F 0.310(2) 0.603(5) 0.4160(7) 0.035(12) Uiso 0.22(2) 1 d D U P A 2
F5A F 0.226(5) 0.507(6) 0.377(2) 0.13(2) Uiso 0.22(2) 1 d D U P A 2
F6A F 0.201(4) 0.786(11) 0.3638(15) 0.12(2) Uiso 0.22(2) 1 d D U P A 2
O1 O 0.9354(6) 0.9998(15) 0.3089(3) 0.059(3) Uani 1 1 d . . . . .
O2 O 0.9114(13) 0.898(3) 0.2482(4) 0.082(7) Uani 0.63(3) 1 d D U P B 1
O2A O 0.940(2) 0.873(5) 0.2380(10) 0.098(12) Uiso 0.37(3) 1 d D U P B 2
O3 O 0.8111(7) 0.6574(16) 0.2110(3) 0.064(3) Uani 1 1 d . . . . .
O4 O 0.6993(6) 0.3900(15) 0.2259(2) 0.054(3) Uani 1 1 d . . . . .
O5 O 0.5627(6) 0.2806(14) 0.2566(2) 0.047(3) Uani 1 1 d . . . . .
O6 O 0.4618(6) 0.1754(15) 0.3262(2) 0.050(3) Uani 1 1 d . . . . .
O8 O 1.0803(6) 0.1430(15) 0.4360(3) 0.064(4) Uani 1 1 d . . . . .
O7 O 0.5591(18) 0.800(4) 0.5149(4) 0.058(8) Uani 0.52(4) 1 d D U P C 1
O7A O 0.5676(17) 0.717(4) 0.5161(4) 0.052(8) Uani 0.48(4) 1 d D U P C 2
N1 N 0.8427(7) 0.6487(17) 0.4327(3) 0.041(3) Uani 1 1 d . . . . .
N2 N 0.7228(7) 0.4114(17) 0.4362(2) 0.039(3) Uani 1 1 d . . . . .
N3 N 0.6539(6) 0.6735(15) 0.3754(2) 0.031(3) Uani 1 1 d . . . . .
N4 N 0.7905(6) 0.5344(15) 0.3562(3) 0.035(3) Uani 1 1 d . . . . .
C1 C 0.9058(8) 0.752(2) 0.4296(3) 0.042(4) Uani 1 1 d . . . . .
C2 C 0.9632(10) 0.787(2) 0.4549(4) 0.053(5) Uani 1 1 d . . . . .
H2 H 1.007793 0.858873 0.452237 0.064 Uiso 1 1 calc R U . . .
C3 C 0.9551(10) 0.719(2) 0.4837(4) 0.057(5) Uani 1 1 d . . . . .
H3 H 0.993666 0.744890 0.500919 0.069 Uiso 1 1 calc R U . . .
C4 C 0.8911(9) 0.6112(18) 0.4880(3) 0.037(4) Uani 1 1 d . . . . .
C5 C 0.8779(11) 0.533(2) 0.5172(4) 0.055(5) Uani 1 1 d . . . . .
H5 H 0.914555 0.554812 0.535219 0.067 Uiso 1 1 calc R U . . .
C6 C 0.8137(11) 0.427(3) 0.5197(4) 0.068(6) Uani 1 1 d . . . . .
H6 H 0.805706 0.380008 0.539447 0.081 Uiso 1 1 calc R U . . .
C7 C 0.7582(9) 0.385(2) 0.4928(3) 0.040(4) Uani 1 1 d . . . . .
C8 C 0.6900(10) 0.284(3) 0.4944(4) 0.059(5) Uani 1 1 d . . . . .
H8 H 0.678237 0.239003 0.513889 0.071 Uiso 1 1 calc R U . . .
C9 C 0.6403(9) 0.252(2) 0.4676(3) 0.048(4) Uani 1 1 d . . . . .
H9 H 0.592561 0.187301 0.468486 0.058 Uiso 1 1 calc R U . . .
C10 C 0.6598(8) 0.315(2) 0.4384(3) 0.041(4) Uani 1 1 d . . . . .
C11 C 0.7709(8) 0.463(2) 0.4632(3) 0.039(4) Uani 1 1 d . . . . .
C12 C 0.8365(8) 0.5725(19) 0.4615(3) 0.034(3) Uani 1 1 d . U . . .
C13 C 0.9132(8) 0.8227(18) 0.3985(3) 0.035(4) Uani 1 1 d . . . . .
C14 C 0.8488(8) 0.8909(17) 0.3794(3) 0.033(4) Uani 1 1 d . U . . .
H14 H 0.797200 0.890571 0.386637 0.040 Uiso 1 1 calc R U . . .
C15 C 0.8567(8) 0.9603(18) 0.3499(3) 0.034(4) Uani 1 1 d . U . . .
C16 C 0.9319(10) 0.944(2) 0.3391(4) 0.054(5) Uani 1 1 d . . . . .
C17 C 0.9982(9) 0.8818(18) 0.3570(4) 0.042(4) Uani 1 1 d . U . . .
H17 H 1.049175 0.877146 0.349255 0.051 Uiso 1 1 calc R U . . .
C18 C 0.9880(8) 0.826(2) 0.3870(4) 0.049(4) Uani 1 1 d . . . . .
H18 H 1.033843 0.787890 0.400219 0.059 Uiso 1 1 calc R U . . .
C19 C 0.7877(9) 1.032(2) 0.3289(4) 0.054(5) Uani 1 1 d . . . . .
H19A H 0.737353 0.980794 0.333932 0.081 Uiso 1 1 calc R U . . .
H19B H 0.795096 1.007342 0.307054 0.081 Uiso 1 1 calc R U . . .
H19C H 0.785419 1.155943 0.331821 0.081 Uiso 1 1 calc R U . . .
C20 C 0.6093(8) 0.267(2) 0.4088(3) 0.041(4) Uani 1 1 d . . . . .
C21 C 0.5265(9) 0.261(2) 0.4074(4) 0.055(5) Uani 1 1 d . . . . .
H21 H 0.502537 0.278496 0.426195 0.065 Uiso 1 1 calc R U . . .
C22 C 0.4766(9) 0.231(3) 0.3801(4) 0.058(5) Uani 1 1 d . . . . .
C23 C 0.5140(8) 0.201(2) 0.3531(3) 0.042(4) Uani 1 1 d . . . . .
C24 C 0.5969(9) 0.204(2) 0.3538(3) 0.044(4) Uani 1 1 d . . . . .
H24 H 0.621735 0.178608 0.335560 0.052 Uiso 1 1 calc R U . . .
C25 C 0.6434(8) 0.2433(17) 0.3819(3) 0.029(3) Uani 1 1 d . U . . .
H25 H 0.700015 0.254327 0.382110 0.035 Uiso 1 1 calc R U . . .
C26 C 0.3859(10) 0.227(4) 0.3783(5) 0.120(12) Uani 1 1 d . . . . .
H26A H 0.367052 0.108968 0.375358 0.180 Uiso 1 1 calc R U . . .
H26B H 0.363014 0.296351 0.360618 0.180 Uiso 1 1 calc R U . . .
H26C H 0.368944 0.272121 0.397725 0.180 Uiso 1 1 calc R U . . .
C27 C 1.0044(12) 0.948(3) 0.2933(5) 0.087(7) Uani 1 1 d . . . . .
H27A H 1.014500 0.824532 0.296295 0.105 Uiso 1 1 calc R U . . .
H27B H 1.053071 1.010801 0.302058 0.105 Uiso 1 1 calc R U . . .
C28 C 0.9860(11) 0.987(3) 0.2593(5) 0.089(7) Uani 1 1 d D . . . .
H28A H 0.979308 1.111363 0.256129 0.107 Uiso 0.63(3) 1 calc R U P B 1
H28B H 1.030446 0.947708 0.247681 0.107 Uiso 0.63(3) 1 calc R U P B 1
H28C H 0.957715 1.097998 0.257844 0.107 Uiso 0.37(3) 1 calc R U P B 2
H28D H 1.038252 1.005051 0.250995 0.107 Uiso 0.37(3) 1 calc R U P B 2
C29 C 0.9006(16) 0.913(4) 0.2144(5) 0.083(9) Uani 0.63(3) 1 d D U P B 1
H29A H 0.942799 0.848609 0.204945 0.099 Uiso 0.63(3) 1 calc R U P B 1
H29B H 0.902655 1.033582 0.207903 0.099 Uiso 0.63(3) 1 calc R U P B 1
C29A C 0.859(2) 0.941(6) 0.2324(10) 0.073(12) Uiso 0.37(3) 1 d D U P B 2
H29C H 0.860484 1.063441 0.227011 0.088 Uiso 0.37(3) 1 calc R U P B 2
H29D H 0.830376 0.927362 0.251166 0.088 Uiso 0.37(3) 1 calc R U P B 2
C30 C 0.8170(14) 0.836(3) 0.2045(5) 0.098(8) Uani 1 1 d D . . . .
H30A H 0.776880 0.898119 0.215499 0.118 Uiso 0.63(3) 1 calc R U P B 1
H30B H 0.803255 0.854557 0.181818 0.118 Uiso 0.63(3) 1 calc R U P B 1
H30C H 0.762288 0.882382 0.198893 0.118 Uiso 0.37(3) 1 calc R U P B 2
H30D H 0.847416 0.851037 0.186239 0.118 Uiso 0.37(3) 1 calc R U P B 2
C31 C 0.7522(11) 0.576(3) 0.1898(4) 0.073(6) Uani 1 1 d . . . . .
H31A H 0.769199 0.580275 0.168501 0.088 Uiso 1 1 calc R U . . .
H31B H 0.700521 0.637908 0.189447 0.088 Uiso 1 1 calc R U . . .
C32 C 0.7406(12) 0.397(3) 0.1987(4) 0.080(7) Uani 1 1 d . . . . .
H32A H 0.708977 0.335724 0.181316 0.096 Uiso 1 1 calc R U . . .
H32B H 0.793441 0.339536 0.202946 0.096 Uiso 1 1 calc R U . . .
C33 C 0.6882(10) 0.224(3) 0.2363(5) 0.070(6) Uani 1 1 d . . . . .
H33A H 0.741201 0.168530 0.241333 0.084 Uiso 1 1 calc R U . . .
H33B H 0.657562 0.157532 0.219353 0.084 Uiso 1 1 calc R U . . .
C34 C 0.6443(9) 0.223(2) 0.2642(4) 0.057(5) Uani 1 1 d . . . . .
H34A H 0.644038 0.106112 0.272818 0.069 Uiso 1 1 calc R U . . .
H34B H 0.672150 0.298206 0.280386 0.069 Uiso 1 1 calc R U . . .
C35 C 0.5219(9) 0.307(3) 0.2837(4) 0.056(5) Uani 1 1 d . . . . .
H35A H 0.474435 0.381074 0.278061 0.068 Uiso 1 1 calc R U . . .
H35B H 0.558271 0.367676 0.299786 0.068 Uiso 1 1 calc R U . . .
C36 C 0.4948(9) 0.143(2) 0.2972(4) 0.051(4) Uani 1 1 d . . . . .
H36A H 0.453556 0.088823 0.282118 0.061 Uiso 1 1 calc R U . . .
H36B H 0.541072 0.064362 0.300884 0.061 Uiso 1 1 calc R U . . .
C37 C 0.5837(8) 0.7190(18) 0.3855(3) 0.033(4) Uani 1 1 d . . . . .
C38 C 0.5163(9) 0.756(2) 0.3639(4) 0.045(4) Uani 1 1 d . . . . .
H38 H 0.466271 0.785211 0.371023 0.054 Uiso 1 1 calc R U . . .
C39 C 0.5235(9) 0.749(2) 0.3325(4) 0.046(4) Uani 1 1 d . . . . .
H39 H 0.477397 0.768332 0.317950 0.055 Uiso 1 1 calc R U . . .
C40 C 0.5968(9) 0.716(2) 0.3216(3) 0.042(4) Uani 1 1 d . . . . .
C41 C 0.6096(9) 0.718(2) 0.2891(4) 0.043(4) Uani 1 1 d . . . . .
H41 H 0.566648 0.747335 0.273711 0.052 Uiso 1 1 calc R U . . .
C42 C 0.6816(10) 0.680(2) 0.2806(4) 0.047(4) Uani 1 1 d . . . . .
H42 H 0.690476 0.694396 0.259321 0.056 Uiso 1 1 calc R U . . .
C43 C 0.7458(9) 0.6175(19) 0.3020(3) 0.039(4) Uani 1 1 d . . . . .
C44 C 0.8201(10) 0.562(2) 0.2933(4) 0.053(5) Uani 1 1 d . . . . .
H44 H 0.831052 0.570976 0.272167 0.064 Uiso 1 1 calc R U . . .
C45 C 0.8769(10) 0.495(2) 0.3156(4) 0.055(5) Uani 1 1 d . . . . .
H45 H 0.927272 0.458469 0.309718 0.066 Uiso 1 1 calc R U . . .
C46 C 0.8612(8) 0.4791(19) 0.3472(3) 0.037(4) Uani 1 1 d . . . . .
C47 C 0.7346(8) 0.599(2) 0.3341(3) 0.041(4) Uani 1 1 d . . . . .
C48 C 0.6612(8) 0.6577(16) 0.3442(3) 0.026(3) Uani 1 1 d . . . . .
C49 C 0.5790(4) 0.7339(12) 0.41903(12) 0.031(3) Uani 1 1 d D . . . .
C50A C 0.5120(6) 0.674(3) 0.4318(2) 0.047(10) Uani 0.48(4) 1 d D U P C 2
H50A H 0.466852 0.635714 0.418193 0.056 Uiso 0.48(4) 1 calc R U P C 2
C51A C 0.5090(8) 0.668(3) 0.4636(2) 0.041(7) Uani 0.48(4) 1 d D U P C 2
H51A H 0.461969 0.624700 0.471355 0.049 Uiso 0.48(4) 1 calc R U P C 2
C52A C 0.5724(9) 0.724(3) 0.48494(13) 0.041(7) Uani 0.48(4) 1 d D U P C 2
C53A C 0.6413(8) 0.786(3) 0.47233(19) 0.039(7) Uani 0.48(4) 1 d D U P C 2
H53A H 0.686674 0.825275 0.485571 0.046 Uiso 0.48(4) 1 calc R U P C 2
C54A C 0.6407(6) 0.787(2) 0.4403(2) 0.046(10) Uani 0.48(4) 1 d D U P C 2
H54A H 0.687438 0.829603 0.432181 0.055 Uiso 0.48(4) 1 calc R U P C 2
C55 C 0.618(2) 0.891(6) 0.5356(9) 0.067(12) Uani 0.52(4) 1 d D U P C 1
H55A H 0.620268 1.009499 0.528747 0.101 Uiso 0.52(4) 1 calc R U P C 1
H55B H 0.670572 0.837307 0.535236 0.101 Uiso 0.52(4) 1 calc R U P C 1
H55C H 0.602353 0.887202 0.556914 0.101 Uiso 0.52(4) 1 calc R U P C 1
C55A C 0.6401(19) 0.761(7) 0.5352(8) 0.058(12) Uani 0.48(4) 1 d D U P C 2
H55D H 0.669063 0.848539 0.524575 0.087 Uiso 0.48(4) 1 calc R U P C 2
H55E H 0.674050 0.659963 0.538788 0.087 Uiso 0.48(4) 1 calc R U P C 2
H55F H 0.626857 0.805853 0.555265 0.087 Uiso 0.48(4) 1 calc R U P C 2
C56 C 0.9205(8) 0.3992(19) 0.3707(3) 0.037(4) Uani 1 1 d . U . . .
C57 C 0.8964(9) 0.309(2) 0.3964(4) 0.043(4) Uani 1 1 d . . . . .
H57 H 0.840690 0.301820 0.398684 0.052 Uiso 1 1 calc R U . . .
C58 C 0.9504(8) 0.2324(17) 0.4182(4) 0.037(4) Uani 1 1 d . . . . .
H58 H 0.932713 0.178469 0.435974 0.044 Uiso 1 1 calc R U . . .
C59 C 1.0313(9) 0.235(2) 0.4139(4) 0.045(4) Uani 1 1 d . . . . .
C60 C 1.0580(10) 0.318(2) 0.3895(4) 0.060(5) Uani 1 1 d . . . . .
H60 H 1.113812 0.321210 0.387307 0.072 Uiso 1 1 calc R U . . .
C61 C 1.0024(9) 0.399(2) 0.3675(4) 0.043(4) Uani 1 1 d . U . . .
H61 H 1.021052 0.455690 0.350142 0.052 Uiso 1 1 calc R U . . .
C62 C 1.1655(10) 0.124(3) 0.4315(5) 0.090(7) Uani 1 1 d . . . . .
H62A H 1.170605 0.045686 0.414121 0.136 Uiso 1 1 calc R U . . .
H62B H 1.195040 0.078426 0.450640 0.136 Uiso 1 1 calc R U . . .
H62C H 1.187680 0.235397 0.426766 0.136 Uiso 1 1 calc R U . . .
C52 C 0.5724(9) 0.784(3) 0.48433(15) 0.039(7) Uani 0.52(4) 1 d D U P C 1
C53 C 0.6421(8) 0.827(3) 0.4702(2) 0.038(7) Uani 0.52(4) 1 d D U P C 1
H53 H 0.688044 0.873529 0.482183 0.045 Uiso 0.52(4) 1 calc R U P C 1
C54 C 0.6414(5) 0.800(2) 0.4385(2) 0.031(8) Uani 0.52(4) 1 d D U P C 1
H54 H 0.688795 0.828972 0.429408 0.038 Uiso 0.52(4) 1 calc R U P C 1
C50 C 0.5111(5) 0.693(2) 0.4332(2) 0.040(9) Uani 0.52(4) 1 d D U P C 1
H50 H 0.465497 0.647921 0.420866 0.048 Uiso 0.52(4) 1 calc R U P C 1
C51 C 0.5081(7) 0.717(3) 0.4648(2) 0.047(8) Uani 0.52(4) 1 d D U P C 1
H51 H 0.460496 0.686312 0.473598 0.057 Uiso 0.52(4) 1 calc R U P C 1

loop_
_atom_site_aniso_label
_atom_site_aniso_U_11
_atom_site_aniso_U_22
_atom_site_aniso_U_33
_atom_site_aniso_U_23
_atom_site_aniso_U_13
_atom_site_aniso_U_12
Cu1 0.0290(9) 0.0455(11) 0.0308(10) -0.0042(9) 0.0000(7) 0.0003(9)
P1 0.037(2) 0.094(4) 0.071(3) 0.037(3) 0.014(2) 0.007(3)
F1 0.048(5) 0.148(11) 0.069(6) 0.038(7) 0.019(5) 0.031(6)
F2 0.061(7) 0.171(13) 0.143(10) 0.045(10) 0.056(7) 0.015(8)
F3 0.084(10) 0.25(2) 0.086(10) 0.014(11) -0.011(8) -0.053(14)
F4 0.133(16) 0.099(11) 0.204(19) 0.086(12) 0.092(14) 0.053(10)
F5 0.103(10) 0.135(16) 0.110(10) -0.036(11) 0.032(8) -0.035(11)
F6 0.162(16) 0.077(9) 0.086(12) 0.030(8) 0.053(10) 0.025(9)
O1 0.043(7) 0.069(9) 0.069(8) -0.017(7) 0.020(6) -0.013(6)
O2 0.124(17) 0.070(13) 0.057(12) -0.037(11) 0.025(12) -0.032(13)
O3 0.045(7) 0.054(8) 0.095(10) 0.001(7) 0.015(7) -0.006(6)
O4 0.059(7) 0.056(8) 0.051(7) -0.010(6) 0.028(6) 0.000(6)
O5 0.036(6) 0.056(7) 0.046(6) -0.003(6) -0.003(5) -0.001(5)
O6 0.031(6) 0.079(9) 0.039(6) -0.005(6) -0.001(5) -0.008(6)
O8 0.034(6) 0.055(8) 0.099(9) -0.017(7) -0.014(6) 0.006(6)
O7 0.063(13) 0.068(19) 0.045(12) 0.017(12) 0.021(11) -0.021(15)
O7A 0.058(14) 0.058(19) 0.044(13) 0.004(12) 0.017(11) -0.025(15)
N1 0.031(7) 0.056(9) 0.035(7) -0.015(7) 0.000(6) 0.009(7)
N2 0.034(7) 0.052(9) 0.029(7) -0.001(6) -0.003(5) 0.022(7)
N3 0.031(7) 0.033(7) 0.032(7) 0.022(6) 0.008(5) -0.006(6)
N4 0.030(7) 0.039(8) 0.035(7) -0.004(6) 0.004(6) -0.001(6)
C1 0.022(8) 0.055(11) 0.047(10) -0.004(9) -0.006(7) 0.012(8)
C2 0.044(10) 0.051(11) 0.059(12) -0.010(10) -0.018(9) 0.013(9)
C3 0.044(10) 0.048(12) 0.074(14) -0.017(10) -0.025(9) -0.003(9)
C4 0.047(9) 0.022(8) 0.038(9) -0.004(7) -0.014(7) 0.013(7)
C5 0.067(12) 0.054(12) 0.039(10) -0.016(9) -0.020(9) 0.022(10)
C6 0.072(13) 0.104(17) 0.025(9) -0.007(11) -0.004(9) 0.049(14)
C7 0.046(10) 0.043(10) 0.028(9) 0.001(7) -0.002(7) 0.018(8)
C8 0.065(12) 0.086(15) 0.027(9) -0.007(9) 0.007(8) 0.006(11)
C9 0.039(9) 0.077(13) 0.030(9) 0.005(9) 0.007(7) 0.011(9)
C10 0.023(8) 0.053(11) 0.049(10) 0.002(8) 0.008(7) -0.004(8)
C11 0.036(8) 0.052(11) 0.028(8) -0.011(8) 0.004(7) 0.013(8)
C12 0.033(7) 0.029(7) 0.040(7) -0.012(6) -0.001(6) 0.009(6)
C13 0.027(8) 0.029(9) 0.048(10) -0.022(8) -0.005(7) -0.005(7)
C14 0.032(7) 0.024(7) 0.043(7) -0.013(6) 0.002(6) -0.006(6)
C15 0.034(7) 0.026(7) 0.041(7) -0.003(6) 0.000(6) -0.001(6)
C16 0.054(11) 0.056(12) 0.053(11) -0.013(10) 0.008(9) -0.033(10)
C17 0.042(7) 0.026(7) 0.058(8) -0.012(6) 0.003(7) -0.004(6)
C18 0.021(8) 0.048(11) 0.075(12) -0.007(10) -0.005(8) -0.008(8)
C19 0.043(9) 0.062(12) 0.059(11) 0.004(10) 0.011(8) 0.010(9)
C20 0.031(8) 0.065(12) 0.029(8) 0.008(8) 0.002(7) -0.002(8)
C21 0.037(9) 0.095(15) 0.033(9) 0.004(9) 0.009(7) 0.005(10)
C22 0.025(8) 0.101(16) 0.047(10) -0.002(10) 0.006(8) -0.019(9)
C23 0.027(8) 0.058(11) 0.042(9) -0.005(8) 0.006(7) -0.002(8)
C24 0.041(9) 0.055(11) 0.036(9) -0.002(8) 0.009(7) 0.000(8)
C25 0.032(6) 0.023(6) 0.033(7) -0.014(6) 0.005(6) 0.004(6)
C26 0.029(10) 0.27(4) 0.058(13) 0.026(18) 0.013(9) -0.010(16)
C27 0.081(15) 0.090(17) 0.097(17) -0.024(15) 0.037(13) -0.015(14)
C28 0.099(17) 0.072(16) 0.102(19) -0.008(14) 0.039(14) -0.030(14)
C29 0.107(19) 0.068(17) 0.079(17) 0.021(15) 0.040(16) 0.024(16)
C30 0.109(19) 0.11(2) 0.074(15) 0.028(15) 0.019(13) 0.032(17)
C31 0.062(12) 0.110(19) 0.050(11) -0.015(13) 0.020(9) -0.018(13)
C32 0.063(13) 0.12(2) 0.063(13) -0.017(13) 0.034(10) 0.003(13)
C33 0.045(11) 0.080(16) 0.087(15) -0.015(13) 0.018(10) 0.001(11)
C34 0.046(10) 0.068(13) 0.057(11) 0.021(10) 0.004(8) 0.001(10)
C35 0.038(9) 0.092(15) 0.038(10) 0.004(10) 0.002(8) -0.009(10)
C36 0.043(10) 0.065(12) 0.046(10) -0.002(9) 0.003(8) -0.004(9)
C37 0.029(8) 0.023(8) 0.047(9) 0.004(7) 0.010(7) -0.011(7)
C38 0.028(8) 0.054(11) 0.051(11) 0.012(9) -0.004(7) 0.007(8)
C39 0.034(9) 0.043(10) 0.056(11) 0.023(9) -0.015(8) -0.001(8)
C40 0.035(9) 0.052(11) 0.038(9) 0.009(8) 0.000(7) -0.013(8)
C41 0.042(10) 0.039(10) 0.045(10) 0.006(8) -0.006(8) 0.000(8)
C42 0.064(12) 0.042(10) 0.034(9) -0.009(8) -0.001(8) -0.013(9)
C43 0.040(9) 0.043(10) 0.032(9) -0.002(7) -0.001(7) -0.012(8)
C44 0.059(11) 0.069(12) 0.032(9) -0.020(9) 0.010(8) -0.011(10)
C45 0.044(10) 0.078(14) 0.046(10) -0.030(10) 0.022(8) -0.017(9)
C46 0.024(8) 0.037(9) 0.051(10) -0.011(8) 0.008(7) -0.011(7)
C47 0.030(8) 0.056(11) 0.035(9) -0.008(8) 0.000(7) -0.010(8)
C48 0.036(8) 0.013(7) 0.027(8) 0.009(6) -0.005(6) -0.004(6)
C49 0.024(8) 0.025(8) 0.045(9) 0.005(7) 0.006(7) 0.013(7)
C50A 0.037(18) 0.052(18) 0.049(17) -0.005(17) -0.005(17) -0.007(17)
C51A 0.034(14) 0.039(15) 0.052(14) -0.004(13) 0.011(13) -0.010(12)
C52A 0.038(12) 0.041(15) 0.046(13) 0.003(12) 0.015(11) -0.003(12)
C53A 0.031(14) 0.040(15) 0.046(14) 0.008(13) 0.010(13) 0.008(12)
C54A 0.037(18) 0.047(19) 0.053(18) 0.001(18) 0.004(17) 0.002(17)
C55 0.10(3) 0.05(2) 0.05(2) -0.03(2) 0.014(19) -0.04(2)
C55A 0.04(2) 0.09(3) 0.042(19) 0.00(2) 0.000(16) -0.03(2)
C56 0.033(7) 0.040(7) 0.040(7) -0.022(6) 0.009(6) 0.001(6)
C57 0.039(9) 0.044(10) 0.047(10) -0.015(8) 0.006(8) -0.004(8)
C58 0.042(9) 0.013(8) 0.053(10) -0.007(7) -0.006(8) -0.002(7)
C59 0.028(9) 0.032(10) 0.071(12) -0.025(9) -0.006(8) 0.001(8)
C60 0.030(9) 0.065(13) 0.085(14) -0.022(12) 0.013(10) 0.005(9)
C61 0.037(7) 0.039(8) 0.055(8) -0.007(7) 0.011(6) -0.012(6)
C62 0.032(10) 0.108(19) 0.128(19) -0.004(16) -0.004(11) 0.013(11)
C52 0.043(12) 0.032(15) 0.044(12) 0.000(11) 0.012(11) -0.007(11)
C53 0.040(14) 0.024(14) 0.050(14) -0.001(12) 0.005(13) -0.009(12)
C54 0.028(15) 0.029(15) 0.041(16) 0.008(14) 0.018(14) -0.010(14)
C50 0.027(15) 0.047(17) 0.049(17) -0.004(15) 0.011(15) 0.002(15)
C51 0.037(14) 0.049(16) 0.057(14) -0.013(13) 0.015(13) 0.004(13)

loop_
_atom_type_symbol
_atom_type_description
_atom_type_scat_dispersion_real
_atom_type_scat_dispersion_imag
_atom_type_scat_source
C C 0.0033 0.0016 'International Tables Vol C Tables 4.2.6.8 and 6.1.1.4'
H H 0.0000 0.0000 'International Tables Vol C Tables 4.2.6.8 and 6.1.1.4'
N N 0.0061 0.0033 'International Tables Vol C Tables 4.2.6.8 and 6.1.1.4'
O O 0.0106 0.0060 'International Tables Vol C Tables 4.2.6.8 and 6.1.1.4'
F F 0.0171 0.0103 'International Tables Vol C Tables 4.2.6.8 and 6.1.1.4'
P P 0.1023 0.0942 'International Tables Vol C Tables 4.2.6.8 and 6.1.1.4'
Cu Cu 0.3201 1.2651 'International Tables Vol C Tables 4.2.6.8 and 6.1.1.4'

loop_
_geom_angle_atom_site_label_1
_geom_angle_atom_site_label_2
_geom_angle_atom_site_label_3
_geom_angle
_geom_angle_site_symmetry_1
_geom_angle_site_symmetry_3
_geom_angle_publ_flag
N1 Cu1 N2 83.8(5) . . ?
N1 Cu1 N3 136.1(5) . . ?
N1 Cu1 N4 113.5(5) . . ?
N3 Cu1 N2 111.8(4) . . ?
N3 Cu1 N4 83.4(4) . . ?
N4 Cu1 N2 137.0(5) . . ?
F1 P1 F4 86.1(8) . . ?
F2 P1 F1 179.2(8) . . ?
F2 P1 F4 94.0(9) . . ?
F3 P1 F1 87.4(9) . . ?
F3 P1 F2 93.4(9) . . ?
F3 P1 F4 92.0(14) . . ?
F3 P1 F5 178.2(12) . . ?
F3 P1 F6 91.5(13) . . ?
F5 P1 F1 91.0(8) . . ?
F5 P1 F2 88.2(9) . . ?
F5 P1 F4 88.7(13) . . ?
F6 P1 F1 90.2(8) . . ?
F6 P1 F2 89.7(9) . . ?
F6 P1 F4 174.8(13) . . ?
F6 P1 F5 87.7(11) . . ?
F3A P1 F1 98(3) . . ?
F3A P1 F2 83(3) . . ?
F4A P1 F1 98.9(15) . . ?
F4A P1 F2 81.7(16) . . ?
F4A P1 F3A 85(4) . . ?
F4A P1 F5A 90(4) . . ?
F5A P1 F1 92(3) . . ?
F5A P1 F2 88(3) . . ?
F5A P1 F3A 170(5) . . ?
F6A P1 F1 84(3) . . ?
F6A P1 F2 95(3) . . ?
F6A P1 F3A 89(4) . . ?
F6A P1 F4A 173(4) . . ?
F6A P1 F5A 95(4) . . ?
C16 O1 C27 117.7(15) . . ?
C29 O2 C28 107.2(18) . . ?
C28 O2A C29A 107(2) . . ?
C31 O3 C30 111.9(16) . . ?
C33 O4 C32 112.9(15) . . ?
C35 O5 C34 112.8(11) . . ?
C23 O6 C36 118.9(11) . . ?
C59 O8 C62 118.1(15) . . ?
C52 O7 C55 118(3) . . ?
C52A O7A C55A 115(2) . . ?
C1 N1 Cu1 129.9(10) . . ?
C1 N1 C12 118.9(12) . . ?
C12 N1 Cu1 111.0(10) . . ?
C10 N2 Cu1 131.2(10) . . ?
C10 N2 C11 120.2(13) . . ?
C11 N2 Cu1 106.5(10) . . ?
C37 N3 Cu1 128.9(9) . . ?
C37 N3 C48 121.2(11) . . ?
C48 N3 Cu1 108.4(8) . . ?
C46 N4 Cu1 131.1(10) . . ?
C46 N4 C47 118.5(12) . . ?
C47 N4 Cu1 109.9(9) . . ?
N1 C1 C2 121.2(15) . . ?
N1 C1 C13 117.6(12) . . ?
C2 C1 C13 121.2(15) . . ?
C1 C2 H2 120.0 . . ?
C3 C2 C1 119.9(17) . . ?
C3 C2 H2 120.0 . . ?
C2 C3 H3 119.6 . . ?
C2 C3 C4 120.9(15) . . ?
C4 C3 H3 119.6 . . ?
C3 C4 C5 124.8(15) . . ?
C3 C4 C12 117.5(15) . . ?
C12 C4 C5 117.7(15) . . ?
C4 C5 H5 119.2 . . ?
C6 C5 C4 121.6(15) . . ?
C6 C5 H5 119.2 . . ?
C5 C6 H6 119.4 . . ?
C5 C6 C7 121.1(17) . . ?
C7 C6 H6 119.4 . . ?
C6 C7 C11 117.8(16) . . ?
C8 C7 C6 123.1(16) . . ?
C8 C7 C11 118.9(13) . . ?
C7 C8 H8 120.5 . . ?
C9 C8 C7 119.0(15) . . ?
C9 C8 H8 120.5 . . ?
C8 C9 H9 119.9 . . ?
C8 C9 C10 120.3(16) . . ?
C10 C9 H9 119.9 . . ?
N2 C10 C9 121.9(14) . . ?
N2 C10 C20 118.0(13) . . ?
C9 C10 C20 120.1(14) . . ?
N2 C11 C7 118.8(14) . . ?
N2 C11 C12 120.9(13) . . ?
C12 C11 C7 119.8(13) . . ?
N1 C12 C4 121.5(14) . . ?
N1 C12 C11 116.6(12) . . ?
C11 C12 C4 121.9(14) . . ?
C14 C13 C1 123.3(13) . . ?
C14 C13 C18 116.8(15) . . ?
C18 C13 C1 119.9(13) . . ?
C13 C14 H14 118.6 . . ?
C13 C14 C15 122.8(13) . . ?
C15 C14 H14 118.6 . . ?
C14 C15 C19 123.5(13) . . ?
C16 C15 C14 116.5(14) . . ?
C16 C15 C19 119.7(14) . . ?
O1 C16 C15 114.8(15) . . ?
C17 C16 O1 121.9(15) . . ?
C17 C16 C15 123.3(16) . . ?
C16 C17 H17 121.3 . . ?
C16 C17 C18 117.4(15) . . ?
C18 C17 H17 121.3 . . ?
C13 C18 H18 118.7 . . ?
C17 C18 C13 122.7(15) . . ?
C17 C18 H18 118.7 . . ?
C15 C19 H19A 109.5 . . ?
C15 C19 H19B 109.5 . . ?
C15 C19 H19C 109.5 . . ?
H19A C19 H19B 109.5 . . ?
H19A C19 H19C 109.5 . . ?
H19B C19 H19C 109.5 . . ?
C21 C20 C10 120.9(13) . . ?
C25 C20 C10 120.5(13) . . ?
C25 C20 C21 118.3(13) . . ?
C20 C21 H21 118.4 . . ?
C20 C21 C22 123.2(14) . . ?
C22 C21 H21 118.4 . . ?
C21 C22 C23 116.8(13) . . ?
C21 C22 C26 123.6(15) . . ?
C23 C22 C26 119.6(15) . . ?
O6 C23 C22 114.8(12) . . ?
C24 C23 O6 123.9(13) . . ?
C24 C23 C22 121.3(14) . . ?
C23 C24 H24 120.5 . . ?
C23 C24 C25 118.9(13) . . ?
C25 C24 H24 120.5 . . ?
C20 C25 C24 121.3(13) . . ?
C20 C25 H25 119.3 . . ?
C24 C25 H25 119.3 . . ?
C22 C26 H26A 109.5 . . ?
C22 C26 H26B 109.5 . . ?
C22 C26 H26C 109.5 . . ?
H26A C26 H26B 109.5 . . ?
H26A C26 H26C 109.5 . . ?
H26B C26 H26C 109.5 . . ?
O1 C27 H27A 110.1 . . ?
O1 C27 H27B 110.1 . . ?
O1 C27 C28 107.9(18) . . ?
H27A C27 H27B 108.4 . . ?
C28 C27 H27A 110.1 . . ?
C28 C27 H27B 110.1 . . ?
O2 C28 C27 107.3(16) . . ?
O2 C28 H28A 110.3 . . ?
O2 C28 H28B 110.3 . . ?
O2A C28 C27 122(3) . . ?
O2A C28 H28C 106.8 . . ?
O2A C28 H28D 106.8 . . ?
C27 C28 H28A 110.3 . . ?
C27 C28 H28B 110.3 . . ?
C27 C28 H28C 106.8 . . ?
C27 C28 H28D 106.8 . . ?
H28A C28 H28B 108.5 . . ?
H28C C28 H28D 106.6 . . ?
O2 C29 H29A 110.8 . . ?
O2 C29 H29B 110.8 . . ?
O2 C29 C30 104.7(17) . . ?
H29A C29 H29B 108.9 . . ?
C30 C29 H29A 110.8 . . ?
C30 C29 H29B 110.8 . . ?
O2A C29A H29C 110.7 . . ?
O2A C29A H29D 110.7 . . ?
O2A C29A C30 105(2) . . ?
H29C C29A H29D 108.8 . . ?
C30 C29A H29C 110.7 . . ?
C30 C29A H29D 110.7 . . ?
O3 C30 C29 114(2) . . ?
O3 C30 C29A 114(3) . . ?
O3 C30 H30A 108.7 . . ?
O3 C30 H30B 108.7 . . ?
O3 C30 H30C 108.8 . . ?
O3 C30 H30D 108.8 . . ?
C29 C30 H30A 108.7 . . ?
C29 C30 H30B 108.7 . . ?
C29A C30 H30C 108.8 . . ?
C29A C30 H30D 108.8 . . ?
H30A C30 H30B 107.6 . . ?
H30C C30 H30D 107.7 . . ?
O3 C31 H31A 109.4 . . ?
O3 C31 H31B 109.4 . . ?
O3 C31 C32 111.3(18) . . ?
H31A C31 H31B 108.0 . . ?
C32 C31 H31A 109.4 . . ?
C32 C31 H31B 109.4 . . ?
O4 C32 C31 109.7(16) . . ?
O4 C32 H32A 109.7 . . ?
O4 C32 H32B 109.7 . . ?
C31 C32 H32A 109.7 . . ?
C31 C32 H32B 109.7 . . ?
H32A C32 H32B 108.2 . . ?
O4 C33 H33A 109.4 . . ?
O4 C33 H33B 109.4 . . ?
O4 C33 C34 111.1(16) . . ?
H33A C33 H33B 108.0 . . ?
C34 C33 H33A 109.4 . . ?
C34 C33 H33B 109.4 . . ?
O5 C34 C33 111.0(14) . . ?
O5 C34 H34A 109.4 . . ?
O5 C34 H34B 109.4 . . ?
C33 C34 H34A 109.4 . . ?
C33 C34 H34B 109.4 . . ?
H34A C34 H34B 108.0 . . ?
O5 C35 H35A 109.2 . . ?
O5 C35 H35B 109.2 . . ?
O5 C35 C36 112.3(15) . . ?
H35A C35 H35B 107.9 . . ?
C36 C35 H35A 109.2 . . ?
C36 C35 H35B 109.2 . . ?
O6 C36 C35 110.2(14) . . ?
O6 C36 H36A 109.6 . . ?
O6 C36 H36B 109.6 . . ?
C35 C36 H36A 109.6 . . ?
C35 C36 H36B 109.6 . . ?
H36A C36 H36B 108.1 . . ?
N3 C37 C38 120.2(13) . . ?
N3 C37 C49 119.1(11) . . ?
C38 C37 C49 120.7(12) . . ?
C37 C38 H38 120.3 . . ?
C39 C38 C37 119.4(14) . . ?
C39 C38 H38 120.3 . . ?
C38 C39 H39 119.3 . . ?
C38 C39 C40 121.3(14) . . ?
C40 C39 H39 119.3 . . ?
C39 C40 C41 124.1(14) . . ?
C39 C40 C48 117.0(13) . . ?
C41 C40 C48 118.6(13) . . ?
C40 C41 H41 119.9 . . ?
C42 C41 C40 120.1(14) . . ?
C42 C41 H41 119.9 . . ?
C41 C42 H42 118.7 . . ?
C41 C42 C43 122.7(15) . . ?
C43 C42 H42 118.7 . . ?
C44 C43 C42 124.0(14) . . ?
C44 C43 C47 116.4(14) . . ?
C47 C43 C42 119.5(14) . . ?
C43 C44 H44 120.2 . . ?
C45 C44 C43 119.6(14) . . ?
C45 C44 H44 120.2 . . ?
C44 C45 H45 119.5 . . ?
C44 C45 C46 121.0(15) . . ?
C46 C45 H45 119.5 . . ?
N4 C46 C45 120.2(14) . . ?
N4 C46 C56 119.0(13) . . ?
C45 C46 C56 120.8(13) . . ?
N4 C47 C43 124.3(13) . . ?
N4 C47 C48 117.3(12) . . ?
C43 C47 C48 118.5(13) . . ?
N3 C48 C40 119.5(12) . . ?
N3 C48 C47 120.2(12) . . ?
C47 C48 C40 120.0(12) . . ?
C50A C49 C37 119.9(8) . . ?
C54A C49 C37 124.6(8) . . ?
C54A C49 C50A 115.15(11) . . ?
C54 C49 C37 121.2(8) . . ?
C54 C49 C50 115.15(11) . . ?
C50 C49 C37 123.6(8) . . ?
C49 C50A H50A 119.2 . . ?
C51A C50A C49 121.64(11) . . ?
C51A C50A H50A 119.2 . . ?
C50A C51A H51A 118.8 . . ?
C50A C51A C52A 122.39(8) . . ?
C52A C51A H51A 118.8 . . ?
O7A C52A C51A 121.0(15) . . ?
O7A C52A C53A 122.3(15) . . ?
C51A C52A C53A 116.68(9) . . ?
C52A C53A H53A 120.9 . . ?
C54A C53A C52A 118.15(8) . . ?
C54A C53A H53A 120.9 . . ?
C49 C54A C53A 126.00(11) . . ?
C49 C54A H54A 117.0 . . ?
C53A C54A H54A 117.0 . . ?
O7 C55 H55A 109.5 . . ?
O7 C55 H55B 109.5 . . ?
O7 C55 H55C 109.5 . . ?
H55A C55 H55B 109.5 . . ?
H55A C55 H55C 109.5 . . ?
H55B C55 H55C 109.5 . . ?
O7A C55A H55D 109.5 . . ?
O7A C55A H55E 109.5 . . ?
O7A C55A H55F 109.5 . . ?
H55D C55A H55E 109.5 . . ?
H55D C55A H55F 109.5 . . ?
H55E C55A H55F 109.5 . . ?
C57 C56 C46 121.5(13) . . ?
C61 C56 C46 121.8(14) . . ?
C61 C56 C57 116.6(14) . . ?
C56 C57 H57 118.8 . . ?
C58 C57 C56 122.4(14) . . ?
C58 C57 H57 118.8 . . ?
C57 C58 H58 120.6 . . ?
C57 C58 C59 118.8(16) . . ?
C59 C58 H58 120.6 . . ?
C58 C59 O8 114.4(16) . . ?
C60 C59 O8 124.2(15) . . ?
C60 C59 C58 121.4(16) . . ?
C59 C60 H60 120.3 . . ?
C59 C60 C61 119.5(15) . . ?
C61 C60 H60 120.3 . . ?
C56 C61 C60 121.2(15) . . ?
C56 C61 H61 119.4 . . ?
C60 C61 H61 119.4 . . ?
O8 C62 H62A 109.5 . . ?
O8 C62 H62B 109.5 . . ?
O8 C62 H62C 109.5 . . ?
H62A C62 H62B 109.5 . . ?
H62A C62 H62C 109.5 . . ?
H62B C62 H62C 109.5 . . ?
O7 C52 C53 128.6(15) . . ?
O7 C52 C51 114.7(15) . . ?
C51 C52 C53 116.67(9) . . ?
C52 C53 H53 120.9 . . ?
C54 C53 C52 118.15(8) . . ?
C54 C53 H53 120.9 . . ?
C49 C54 C53 126.00(10) . . ?
C49 C54 H54 117.0 . . ?
C53 C54 H54 117.0 . . ?
C49 C50 H50 119.2 . . ?
C51 C50 C49 121.64(11) . . ?
C51 C50 H50 119.2 . . ?
C52 C51 H51 118.8 . . ?
C50 C51 C52 122.39(8) . . ?
C50 C51 H51 118.8 . . ?

loop_
_geom_bond_atom_site_label_1
_geom_bond_atom_site_label_2
_geom_bond_distance
_geom_bond_site_symmetry_2
_geom_bond_publ_flag
Cu1 N1 2.035(12) . ?
Cu1 N2 2.087(13) . ?
Cu1 N3 2.053(11) . ?
Cu1 N4 2.068(11) . ?
P1 F1 1.581(10) . ?
P1 F2 1.573(11) . ?
P1 F3 1.568(14) . ?
P1 F4 1.598(13) . ?
P1 F5 1.572(14) . ?
P1 F6 1.568(13) . ?
P1 F3A 1.56(2) . ?
P1 F4A 1.547(18) . ?
P1 F5A 1.55(2) . ?
P1 F6A 1.55(2) . ?
O1 C16 1.377(19) . ?
O1 C27 1.46(2) . ?
O2 C28 1.464(10) . ?
O2 C29 1.452(10) . ?
O2A C28 1.444(11) . ?
O2A C29A 1.451(11) . ?
O3 C30 1.44(2) . ?
O3 C31 1.42(2) . ?
O4 C32 1.424(19) . ?
O4 C33 1.40(2) . ?
O5 C34 1.440(17) . ?
O5 C35 1.430(17) . ?
O6 C23 1.386(17) . ?
O6 C36 1.445(17) . ?
O8 C59 1.387(19) . ?
O8 C62 1.467(19) . ?
O7 C55 1.437(19) . ?
O7 C52 1.366(17) . ?
O7A C52A 1.352(17) . ?
O7A C55A 1.431(19) . ?
N1 C1 1.352(19) . ?
N1 C12 1.389(18) . ?
N2 C10 1.310(18) . ?
N2 C11 1.397(17) . ?
N3 C37 1.346(17) . ?
N3 C48 1.368(16) . ?
N4 C46 1.356(17) . ?
N4 C47 1.357(18) . ?
C1 C2 1.40(2) . ?
C1 C13 1.46(2) . ?
C2 H2 0.9500 . ?
C2 C3 1.37(2) . ?
C3 H3 0.9500 . ?
C3 C4 1.39(2) . ?
C4 C5 1.44(2) . ?
C4 C12 1.413(19) . ?
C5 H5 0.9500 . ?
C5 C6 1.37(3) . ?
C6 H6 0.9500 . ?
C6 C7 1.44(2) . ?
C7 C8 1.40(2) . ?
C7 C11 1.45(2) . ?
C8 H8 0.9500 . ?
C8 C9 1.37(2) . ?
C9 H9 0.9500 . ?
C9 C10 1.42(2) . ?
C10 C20 1.50(2) . ?
C11 C12 1.40(2) . ?
C13 C14 1.387(19) . ?
C13 C18 1.40(2) . ?
C14 H14 0.9500 . ?
C14 C15 1.400(19) . ?
C15 C16 1.39(2) . ?
C15 C19 1.498(19) . ?
C16 C17 1.37(2) . ?
C17 H17 0.9500 . ?
C17 C18 1.39(2) . ?
C18 H18 0.9500 . ?
C19 H19A 0.9800 . ?
C19 H19B 0.9800 . ?
C19 H19C 0.9800 . ?
C20 C21 1.38(2) . ?
C20 C25 1.360(18) . ?
C21 H21 0.9500 . ?
C21 C22 1.39(2) . ?
C22 C23 1.40(2) . ?
C22 C26 1.51(2) . ?
C23 C24 1.383(19) . ?
C24 H24 0.9500 . ?
C24 C25 1.396(19) . ?
C25 H25 0.9500 . ?
C26 H26A 0.9800 . ?
C26 H26B 0.9800 . ?
C26 H26C 0.9800 . ?
C27 H27A 0.9900 . ?
C27 H27B 0.9900 . ?
C27 C28 1.49(3) . ?
C28 H28A 0.9900 . ?
C28 H28B 0.9900 . ?
C28 H28C 0.9900 . ?
C28 H28D 0.9900 . ?
C29 H29A 0.9900 . ?
C29 H29B 0.9900 . ?
C29 C30 1.538(10) . ?
C29A H29C 0.9900 . ?
C29A H29D 0.9900 . ?
C29A C30 1.556(11) . ?
C30 H30A 0.9900 . ?
C30 H30B 0.9900 . ?
C30 H30C 0.9900 . ?
C30 H30D 0.9900 . ?
C31 H31A 0.9900 . ?
C31 H31B 0.9900 . ?
C31 C32 1.48(3) . ?
C32 H32A 0.9900 . ?
C32 H32B 0.9900 . ?
C33 H33A 0.9900 . ?
C33 H33B 0.9900 . ?
C33 C34 1.48(2) . ?
C34 H34A 0.9900 . ?
C34 H34B 0.9900 . ?
C35 H35A 0.9900 . ?
C35 H35B 0.9900 . ?
C35 C36 1.50(2) . ?
C36 H36A 0.9900 . ?
C36 H36B 0.9900 . ?
C37 C38 1.411(19) . ?
C37 C49 1.456(15) . ?
C38 H38 0.9500 . ?
C38 C39 1.37(2) . ?
C39 H39 0.9500 . ?
C39 C40 1.39(2) . ?
C40 C41 1.44(2) . ?
C40 C48 1.444(19) . ?
C41 H41 0.9500 . ?
C41 C42 1.33(2) . ?
C42 H42 0.9500 . ?
C42 C43 1.42(2) . ?
C43 C44 1.41(2) . ?
C43 C47 1.420(19) . ?
C44 H44 0.9500 . ?
C44 C45 1.38(2) . ?
C45 H45 0.9500 . ?
C45 C46 1.42(2) . ?
C46 C56 1.47(2) . ?
C47 C48 1.422(19) . ?
C49 C50A 1.3847(11) . ?
C49 C54A 1.3653(10) . ?
C49 C54 1.3654(10) . ?
C49 C50 1.3847(11) . ?
C50A H50A 0.9500 . ?
C50A C51A 1.3790(9) . ?
C51A H51A 0.9500 . ?
C51A C52A 1.3935(10) . ?
C52A C53A 1.4126(10) . ?
C53A H53A 0.9500 . ?
C53A C54A 1.3795(9) . ?
C54A H54A 0.9500 . ?
C55 H55A 0.9800 . ?
C55 H55B 0.9800 . ?
C55 H55C 0.9800 . ?
C55A H55D 0.9800 . ?
C55A H55E 0.9800 . ?
C55A H55F 0.9800 . ?
C56 C57 1.41(2) . ?
C56 C61 1.392(19) . ?
C57 H57 0.9500 . ?
C57 C58 1.37(2) . ?
C58 H58 0.9500 . ?
C58 C59 1.39(2) . ?
C59 C60 1.35(2) . ?
C60 H60 0.9500 . ?
C60 C61 1.41(2) . ?
C61 H61 0.9500 . ?
C62 H62A 0.9800 . ?
C62 H62B 0.9800 . ?
C62 H62C 0.9800 . ?
C52 C53 1.4126(10) . ?
C52 C51 1.3935(10) . ?
C53 H53 0.9500 . ?
C53 C54 1.3795(9) . ?
C54 H54 0.9500 . ?
C50 H50 0.9500 . ?
C50 C51 1.3790(9) . ?
C51 H51 0.9500 . ?

loop_
_geom_torsion_atom_site_label_1
_geom_torsion_atom_site_label_2
_geom_torsion_atom_site_label_3
_geom_torsion_atom_site_label_4
_geom_torsion
_geom_torsion_site_symmetry_1
_geom_torsion_site_symmetry_2
_geom_torsion_site_symmetry_3
_geom_torsion_site_symmetry_4
_geom_torsion_publ_flag
Cu1 N1 C1 C2 -177.1(11) . . . . ?
Cu1 N1 C1 C13 1(2) . . . . ?
Cu1 N1 C12 C4 -179.0(10) . . . . ?
Cu1 N1 C12 C11 -2.5(15) . . . . ?
Cu1 N2 C10 C9 -163.9(12) . . . . ?
Cu1 N2 C10 C20 18(2) . . . . ?
Cu1 N2 C11 C7 175.3(10) . . . . ?
Cu1 N2 C11 C12 -12.2(16) . . . . ?
Cu1 N3 C37 C38 -166.3(11) . . . . ?
Cu1 N3 C37 C49 15.3(18) . . . . ?
Cu1 N3 C48 C40 177.1(10) . . . . ?
Cu1 N3 C48 C47 -8.8(15) . . . . ?
Cu1 N4 C46 C45 -169.3(11) . . . . ?
Cu1 N4 C46 C56 12(2) . . . . ?
Cu1 N4 C47 C43 171.6(12) . . . . ?
Cu1 N4 C47 C48 -6.4(16) . . . . ?
O1 C16 C17 C18 -178.9(14) . . . . ?
O1 C27 C28 O2 -57(2) . . . . ?
O1 C27 C28 O2A -84(3) . . . . ?
O2 C29 C30 O3 -65(3) . . . . ?
O2A C29A C30 O3 62(5) . . . . ?
O3 C31 C32 O4 72(2) . . . . ?
O4 C33 C34 O5 67(2) . . . . ?
O5 C35 C36 O6 173.9(11) . . . . ?
O6 C23 C24 C25 175.3(15) . . . . ?
O8 C59 C60 C61 176.7(14) . . . . ?
O7 C52 C53 C54 -179.9(6) . . . . ?
O7 C52 C51 C50 179.6(7) . . . . ?
O7A C52A C53A C54A 179.9(5) . . . . ?
N1 C1 C2 C3 -1(2) . . . . ?
N1 C1 C13 C14 45(2) . . . . ?
N1 C1 C13 C18 -136.4(14) . . . . ?
N2 C10 C20 C21 -140.6(17) . . . . ?
N2 C10 C20 C25 33(2) . . . . ?
N2 C11 C12 N1 11(2) . . . . ?
N2 C11 C12 C4 -172.9(13) . . . . ?
N3 C37 C38 C39 -2(2) . . . . ?
N3 C37 C49 C50A -138.8(14) . . . . ?
N3 C37 C49 C54A 33.7(18) . . . . ?
N3 C37 C49 C54 38.3(17) . . . . ?
N3 C37 C49 C50 -145.6(13) . . . . ?
N4 C46 C56 C57 29(2) . . . . ?
N4 C46 C56 C61 -154.7(14) . . . . ?
N4 C47 C48 N3 11(2) . . . . ?
N4 C47 C48 C40 -175.1(13) . . . . ?
C1 N1 C12 C4 5(2) . . . . ?
C1 N1 C12 C11 -178.5(13) . . . . ?
C1 C2 C3 C4 1(3) . . . . ?
C1 C13 C14 C15 179.0(14) . . . . ?
C1 C13 C18 C17 176.2(14) . . . . ?
C2 C1 C13 C14 -136.9(15) . . . . ?
C2 C1 C13 C18 42(2) . . . . ?
C2 C3 C4 C5 179.7(15) . . . . ?
C2 C3 C4 C12 2(2) . . . . ?
C3 C4 C5 C6 -179.5(16) . . . . ?
C3 C4 C12 N1 -5(2) . . . . ?
C3 C4 C12 C11 178.8(14) . . . . ?
C4 C5 C6 C7 2(3) . . . . ?
C5 C4 C12 N1 177.0(13) . . . . ?
C5 C4 C12 C11 1(2) . . . . ?
C5 C6 C7 C8 -176.9(17) . . . . ?
C5 C6 C7 C11 -2(2) . . . . ?
C6 C7 C8 C9 179.7(16) . . . . ?
C6 C7 C11 N2 173.7(13) . . . . ?
C6 C7 C11 C12 1(2) . . . . ?
C7 C8 C9 C10 2(3) . . . . ?
C7 C11 C12 N1 -177.0(13) . . . . ?
C7 C11 C12 C4 -1(2) . . . . ?
C8 C7 C11 N2 -11(2) . . . . ?
C8 C7 C11 C12 176.3(14) . . . . ?
C8 C9 C10 N2 -4(3) . . . . ?
C8 C9 C10 C20 174.8(16) . . . . ?
C9 C10 C20 C21 41(2) . . . . ?
C9 C10 C20 C25 -145.2(16) . . . . ?
C10 N2 C11 C7 10(2) . . . . ?
C10 N2 C11 C12 -177.3(14) . . . . ?
C10 C20 C21 C22 174.7(18) . . . . ?
C10 C20 C25 C24 -178.1(15) . . . . ?
C11 N2 C10 C9 -3(2) . . . . ?
C11 N2 C10 C20 178.6(13) . . . . ?
C11 C7 C8 C9 5(2) . . . . ?
C12 N1 C1 C2 -2(2) . . . . ?
C12 N1 C1 C13 176.5(12) . . . . ?
C12 C4 C5 C6 -1(2) . . . . ?
C13 C1 C2 C3 -179.5(15) . . . . ?
C13 C14 C15 C16 6(2) . . . . ?
C13 C14 C15 C19 179.1(14) . . . . ?
C14 C13 C18 C17 -5(2) . . . . ?
C14 C15 C16 O1 174.4(13) . . . . ?
C14 C15 C16 C17 -7(2) . . . . ?
C15 C16 C17 C18 3(2) . . . . ?
C16 O1 C27 C28 166.8(15) . . . . ?
C16 C17 C18 C13 3(2) . . . . ?
C18 C13 C14 C15 0(2) . . . . ?
C19 C15 C16 O1 1(2) . . . . ?
C19 C15 C16 C17 179.0(15) . . . . ?
C20 C21 C22 C23 1(3) . . . . ?
C20 C21 C22 C26 -179(2) . . . . ?
C21 C20 C25 C24 -4(2) . . . . ?
C21 C22 C23 O6 -178.6(16) . . . . ?
C21 C22 C23 C24 0(3) . . . . ?
C22 C23 C24 C25 -3(3) . . . . ?
C23 O6 C36 C35 -78.9(18) . . . . ?
C23 C24 C25 C20 5(2) . . . . ?
C25 C20 C21 C22 1(3) . . . . ?
C26 C22 C23 O6 2(3) . . . . ?
C26 C22 C23 C24 -180(2) . . . . ?
C27 O1 C16 C15 -164.7(15) . . . . ?
C27 O1 C16 C17 17(2) . . . . ?
C28 O2 C29 C30 -173(2) . . . . ?
C28 O2A C29A C30 169(3) . . . . ?
C29 O2 C28 C27 -171(2) . . . . ?
C29A O2A C28 C27 102(4) . . . . ?
C30 O3 C31 C32 -174.0(16) . . . . ?
C31 O3 C30 C29 -151.8(17) . . . . ?
C31 O3 C30 C29A 162(2) . . . . ?
C32 O4 C33 C34 -179.3(14) . . . . ?
C33 O4 C32 C31 -178.2(16) . . . . ?
C34 O5 C35 C36 -77.5(17) . . . . ?
C35 O5 C34 C33 -170.7(15) . . . . ?
C36 O6 C23 C22 -179.7(16) . . . . ?
C36 O6 C23 C24 2(2) . . . . ?
C37 N3 C48 C40 9.7(19) . . . . ?
C37 N3 C48 C47 -176.2(13) . . . . ?
C37 C38 C39 C40 -3(2) . . . . ?
C37 C49 C50A C51A 172.6(11) . . . . ?
C37 C49 C54A C53A -172.6(11) . . . . ?
C37 C49 C54 C53 176.6(11) . . . . ?
C37 C49 C50 C51 -176.9(12) . . . . ?
C38 C37 C49 C50A 42.8(18) . . . . ?
C38 C37 C49 C54A -144.7(14) . . . . ?
C38 C37 C49 C54 -140.1(14) . . . . ?
C38 C37 C49 C50 36.1(19) . . . . ?
C38 C39 C40 C41 -175.7(16) . . . . ?
C38 C39 C40 C48 11(2) . . . . ?
C39 C40 C41 C42 -178.2(16) . . . . ?
C39 C40 C48 N3 -14(2) . . . . ?
C39 C40 C48 C47 171.7(14) . . . . ?
C40 C41 C42 C43 7(2) . . . . ?
C41 C40 C48 N3 172.2(13) . . . . ?
C41 C40 C48 C47 -2(2) . . . . ?
C41 C42 C43 C44 174.3(16) . . . . ?
C41 C42 C43 C47 -2(2) . . . . ?
C42 C43 C44 C45 -176.3(16) . . . . ?
C42 C43 C47 N4 176.9(14) . . . . ?
C42 C43 C47 C48 -5(2) . . . . ?
C43 C44 C45 C46 1(3) . . . . ?
C43 C47 C48 N3 -167.3(13) . . . . ?
C43 C47 C48 C40 7(2) . . . . ?
C44 C43 C47 N4 0(2) . . . . ?
C44 C43 C47 C48 178.4(14) . . . . ?
C44 C45 C46 N4 -2(2) . . . . ?
C44 C45 C46 C56 176.9(15) . . . . ?
C45 C46 C56 C57 -149.1(15) . . . . ?
C45 C46 C56 C61 27(2) . . . . ?
C46 N4 C47 C43 -2(2) . . . . ?
C46 N4 C47 C48 -179.5(13) . . . . ?
C46 C56 C57 C58 179.2(13) . . . . ?
C46 C56 C61 C60 -177.9(14) . . . . ?
C47 N4 C46 C45 2(2) . . . . ?
C47 N4 C46 C56 -176.5(13) . . . . ?
C47 C43 C44 C45 0(2) . . . . ?
C48 N3 C37 C38 -2(2) . . . . ?
C48 N3 C37 C49 179.9(11) . . . . ?
C48 C40 C41 C42 -5(2) . . . . ?
C49 C37 C38 C39 176.6(13) . . . . ?
C49 C50A C51A C52A 0.7(10) . . . . ?
C49 C50 C51 C52 0.6(10) . . . . ?
C50A C49 C54A C53A 0.2(3) . . . . ?
C50A C51A C52A O7A 179.7(7) . . . . ?
C50A C51A C52A C53A -0.5(10) . . . . ?
C51A C52A C53A C54A 0.2(7) . . . . ?
C52A C53A C54A C49 0.0(3) . . . . ?
C54A C49 C50A C51A -0.5(7) . . . . ?
C55 O7 C52 C53 9(3) . . . . ?
C55 O7 C52 C51 -171(2) . . . . ?
C55A O7A C52A C51A 174(3) . . . . ?
C55A O7A C52A C53A -6(3) . . . . ?
C56 C57 C58 C59 -4(2) . . . . ?
C57 C56 C61 C60 -2(2) . . . . ?
C57 C58 C59 O8 -175.6(13) . . . . ?
C57 C58 C59 C60 3(2) . . . . ?
C58 C59 C60 C61 -2(2) . . . . ?
C59 C60 C61 C56 1(2) . . . . ?
C61 C56 C57 C58 3(2) . . . . ?
C62 O8 C59 C58 174.0(15) . . . . ?
C62 O8 C59 C60 -5(2) . . . . ?
C52 C53 C54 C49 0.0(3) . . . . ?
C53 C52 C51 C50 -0.4(10) . . . . ?
C54 C49 C50 C51 -0.5(7) . . . . ?
C50 C49 C54 C53 0.2(3) . . . . ?
C51 C52 C53 C54 0.0(7) . . . . ?
